data_2242861
loop_
_publ_author_name
'Cigler, Andrew J.'
'Kaduk, James A.'

_publ_section_title
;
 Crystal structure of dilithium potassium citrate, Li~2~KC~6~H~5~O~7~
 determined from powder diffraction data and DFT calculations
;
_journal_coeditor_code HB7800
_journal_issue 3
_journal_name_full 'Acta Crystallographica Section E'
_journal_page_first 410
_journal_page_last 413
_journal_paper_doi 10.1107/S2056989019002809
_journal_volume 75
_journal_year 2019
_chemical_formula_iupac '[Li2 K (C6 H5 O7)]'
_chemical_formula_moiety 'C6 H5 K Li2 O7'
_chemical_formula_structural 'Li2 K C6 H5 O7'
_chemical_formula_sum 'C6 H5 K Li2 O7'
_chemical_formula_weight 242.08
_chemical_name_common 'dilithium potassium citrate'
_chemical_name_systematic 'dilithium potassium citrate'
_space_group_IT_number 2
_symmetry_cell_setting triclinic
_symmetry_space_group_name_Hall '-P 1'
_symmetry_space_group_name_H-M 'P -1'
_audit_creation_method 'from EXP file using GSAS2CIF'
_cell_angle_alpha 87.637(4)
_cell_angle_beta 80.606(4)
_cell_angle_gamma 83.109(4)
_cell_formula_units_Z 2
_cell_length_a 6.4842(3)
_cell_length_b 6.6833(3)
_cell_length_c 9.8171(4)
_cell_measurement_temperature 302
_cell_volume 416.59(3)
_computing_data_collection
;
Data Collector (PANalytical, 2011)
;
_computing_data_reduction
;
PowDLL (Kourkoumelis, 2013)
;
_computing_molecular_graphics
;
Mercury (Macrae <i>et al.</i>,  2008), DIAMOND (Putz & Brandenburg,
2015)
;
_computing_publication_material
;
publCIF (Westrip, 2010)
;
_computing_structure_refinement
;
GSAS (Larson & Von Dreele, 2004)
;
_computing_structure_solution
;
<i>EXPO2014</i> (Altomare <i>et al.</i>,  2013)
;
_diffrn_ambient_temperature 302
_diffrn_detector 'Si strip'
_diffrn_measurement_device_type 'PANalytical Empyrean'
_diffrn_radiation_probe x-ray
_diffrn_source 'sealed X-ray tube'
_exptl_absorpt_correction_T_max 1.00000
_exptl_absorpt_correction_T_min 1.00000
_exptl_absorpt_process_details
;   GSAS Absorption/surface roughness correction: function number 0
 No correction is applied.
;
_exptl_crystal_density_diffrn 1.930
_pd_block_id 2019-01-12T10:23|KADU1665|James_A._Kaduk|NCCPAN
_pd_calc_method 'Rietveld Refinement'
_pd_char_colour white
_pd_instr_dist_spec/detc 240
_pd_instr_dist_src/spec 240
_pd_meas_2theta_range_inc 0.01671
_pd_meas_2theta_range_max 49.98834
_pd_meas_2theta_range_min 1.0084
_pd_meas_number_of_points 2932
_pd_meas_scan_method step
_pd_phase_name 'Li2 K C6 H5 O7'
_pd_prep_temperature 423
_pd_proc_2theta_range_inc 0.01671
_pd_proc_2theta_range_max 49.98834
_pd_proc_2theta_range_min 1.0084
_pd_proc_info_datetime 2019-01-12T10:23:27
_pd_proc_info_excluded_regions
;
1-3 degrees.  The asymmetry of the low-angle peak made it hard to model.
;
_pd_proc_ls_background_function
;   GSAS Background function number 1 with  1 terms.
 Shifted Chebyshev function of 1st kind
      1:    2122.50
;
_pd_proc_ls_peak_cutoff 0.01000
_pd_proc_ls_profile_function
;
CW Profile function number 3 with  19 terms
Pseudovoigt profile coefficients as parameterized in
Thompson <i>et al.</i> (1987).
Asymmetry correction of Finger <i>et al.</i> (1994).
;
_pd_proc_ls_prof_R_factor 0.0162
_pd_proc_ls_prof_wR_expected 0.0134
_pd_proc_ls_prof_wR_factor 0.0214
_pd_proc_number_of_points 2932
_pd_spec_mounting 'glass capillary'
_pd_spec_mount_mode transmission
_pd_spec_shape cylinder
_pd_spec_size_axial 12
_pd_spec_size_equat 1
_pd_spec_size_thick 1
_refine_ls_goodness_of_fit_all 1.65
_refine_ls_hydrogen_treatment refU
_refine_ls_matrix_type full
_refine_ls_number_constraints 3
_refine_ls_number_parameters 79
_refine_ls_number_restraints 29
_refine_ls_shift/su_max 0.06
_refine_ls_shift/su_mean 0.00
_refine_ls_weighting_scheme sigma
_reflns_number_total 1564
_cod_data_source_file hb7800sup1.cif
_cod_data_source_block KADU1665_publ
_cod_original_cell_volume 416.59(2)
_cod_database_code 2242861

loop_
_symmetry_equiv_pos_site_id
_symmetry_equiv_pos_as_xyz
1 +x,+y,+z
2 -x,-y,-z

loop_
_atom_site_type_symbol
_atom_site_label
_atom_site_fract_x
_atom_site_fract_y
_atom_site_fract_z
_atom_site_U_iso_or_equiv
_atom_site_thermal_displace_type
_atom_site_occupancy
_atom_site_symmetry_multiplicity
C C1 -0.155(3) 0.066(3) 0.3268(18) 0.060(3) Uiso 1.0 2
C C2 -0.029(3) 0.232(3) 0.353(2) 0.023(5) Uiso 1.0 2
C C3 0.187(3) 0.251(2) 0.2633(18) 0.023(5) Uiso 1.0 2
C C4 0.246(3) 0.429(3) 0.3377(18) 0.023(5) Uiso 1.0 2
C C5 0.435(3) 0.528(3) 0.268(2) 0.060(3) Uiso 1.0 2
C C6 0.118(4) 0.348(3) 0.129(2) 0.060(3) Uiso 1.0 2
H H7 -0.00317 0.21693 0.46524 0.030(7) Uiso 1.0 2
H H8 -0.12279 0.38491 0.33912 0.030(7) Uiso 1.0 2
H H9 0.27605 0.37435 0.44502 0.030(7) Uiso 1.0 2
H H10 0.10903 0.55430 0.35021 0.030(7) Uiso 1.0 2
O O11 -0.309(2) 0.025(2) 0.4174(18) 0.060(3) Uiso 1.0 2
O O12 -0.108(2) -0.033(2) 0.2162(14) 0.060(3) Uiso 1.0 2
O O13 0.536(3) 0.667(3) 0.2988(15) 0.060(3) Uiso 1.0 2
O O14 0.547(3) 0.4306(19) 0.1691(15) 0.060(3) Uiso 1.0 2
O O15 0.006(3) 0.520(2) 0.1405(14) 0.060(3) Uiso 1.0 2
O O16 0.208(3) 0.215(2) 0.0417(16) 0.060(3) Uiso 1.0 2
O O17 0.327(2) 0.073(2) 0.2251(17) 0.060(3) Uiso 1.0 2
H H18 0.47033 0.13035 0.22684 0.069(3) Uiso 1.0 2
K K19 0.7405(10) 0.1861(9) -0.0297(6) 0.046(3) Uiso 1.0 2
Li Li20 0.743(9) 0.746(7) 0.163(5) 0.05 Uiso 1.0 2
Li Li21 -0.449(8) 0.101(7) 0.638(5) 0.05 Uiso 1.0 2

loop_
_atom_type_symbol
_atom_type_number_in_cell
_atom_type_scat_Cromer_Mann_a1
_atom_type_scat_Cromer_Mann_a2
_atom_type_scat_Cromer_Mann_a3
_atom_type_scat_Cromer_Mann_a4
_atom_type_scat_Cromer_Mann_b1
_atom_type_scat_Cromer_Mann_b2
_atom_type_scat_Cromer_Mann_b3
_atom_type_scat_Cromer_Mann_b4
_atom_type_scat_Cromer_Mann_c
_atom_type_scat_dispersion_real
_atom_type_scat_dispersion_imag
_atom_type_scat_source
C 12.0 2.31000 20.8439 1.02000 10.2075 1.58860 0.56870 0.86500 51.6512 0.21560 0.000 0.000 International_Tables_Vol_C
H 10.0 0.49300 10.5109 0.32291 26.1257 0.14019 3.14236 0.04081 57.7997 0.00304 0.000 0.000 International_Tables_Vol_C
O 14.0 3.04850 13.2771 2.28680 5.70110 1.54630 0.32390 0.86700 32.9089 0.25080 0.000 0.000 International_Tables_Vol_C
K 2.0 8.21860 12.7949 7.43980 0.77480 1.05190 213.187 0.86590 41.6841 1.42280 0.000 0.000 International_Tables_Vol_C
Li 4.0 1.12820 3.95460 0.75080 1.05240 0.61750 85.3905 0.46530 168.261 0.03770 0.000 0.000 International_Tables_Vol_C
Si 0.0 6.29150 2.43860 3.03530 32.3337 1.98910 0.67850 1.54100 81.6937 1.14070 0.000 0.000 International_Tables_Vol_C

loop_
_diffrn_radiation_type
_diffrn_radiation_wavelength
K\a~1~ 0.709237
K\a~2~ 0.713647

loop_
_geom_angle_atom_site_label_1
_geom_angle_atom_site_label_2
_geom_angle_atom_site_label_3
_geom_angle_site_symmetry_1
_geom_angle_site_symmetry_3
_geom_angle
_geom_angle_publ_flag
C2 C1 O11 1_555 1_555 119.6(15) n
C2 C1 O12 1_555 1_555 120.5(15) n
O11 C1 O12 1_555 1_555 119.9(17) n
C1 C2 C3 1_555 1_555 120.0(15) n
C2 C3 C4 1_555 1_555 97.8(12) n
C2 C3 C6 1_555 1_555 100.9(16) n
C2 C3 O17 1_555 1_555 119.5(14) n
C4 C3 C6 1_555 1_555 104.0(16) n
C4 C3 O17 1_555 1_555 124.1(16) n
C6 C3 O17 1_555 1_555 107.4(13) n
C3 C4 C5 1_555 1_555 116.9(15) n
C4 C5 O13 1_555 1_555 135.4(16) n
C4 C5 O14 1_555 1_555 114.8(16) n
O13 C5 O14 1_555 1_555 108.1(16) n
C3 C6 O15 1_555 1_555 116.7(14) n
C3 C6 O16 1_555 1_555 100.0(13) n
O15 C6 O16 1_555 1_555 143.3(19) n
C1 O11 Li21 1_555 1_555 139.(2) n
C1 O11 Li21 1_555 2_456 121.(3) n
Li21 O11 Li21 1_555 2_456 99.(2) n
C1 O12 K19 1_555 1_455 113.4(18) n
C1 O12 K19 1_555 2_655 139.2(14) n
C1 O12 Li20 1_555 1_445 126.4(19) n
K19 O12 K19 1_455 2_655 86.9(4) n
K19 O12 Li20 1_455 1_445 83.9(18) n
K19 O12 Li20 2_655 1_445 89.2(16) n
C5 O13 Li20 1_555 1_555 116.(2) n
C5 O13 Li21 1_555 2_566 131.(3) n
Li20 O13 Li21 1_555 2_566 97.(3) n
C5 O14 K19 1_555 1_555 171.2(13) n
C6 O15 K19 1_555 2_665 108.2(17) n
C6 O15 Li20 1_555 1_455 162.(2) n
K19 O15 Li20 2_665 1_455 88.7(14) n
C6 O16 K19 1_555 1_455 85.9(16) n
C6 O16 K19 1_555 2_655 137.0(15) n
C6 O16 Li20 1_555 2_665 125.(2) n
K19 O16 K19 1_455 2_655 85.7(5) n
K19 O16 Li20 1_455 2_665 78.7(18) n
K19 O16 Li20 2_655 2_665 93.8(16) n
C3 O17 K19 1_555 2_655 122.5(11) n
C3 O17 Li21 1_555 2_556 122.(2) n
K19 O17 Li21 2_655 2_556 104.8(14) n
O12 K19 O12 1_655 2_655 93.1(4) n
O12 K19 O14 1_655 1_555 80.2(4) n
O12 K19 O15 1_655 2_665 112.5(5) n
O12 K19 O16 1_655 1_655 58.1(4) n
O12 K19 O16 1_655 2_655 64.6(5) n
O12 K19 O17 1_655 2_655 112.6(6) n
O12 K19 O14 2_655 1_555 151.6(4) n
O12 K19 O15 2_655 2_665 66.0(4) n
O12 K19 O16 2_655 1_655 59.4(4) n
O12 K19 O16 2_655 2_655 66.9(5) n
O12 K19 O17 2_655 2_655 64.5(5) n
O14 K19 O15 1_555 2_665 90.9(4) n
O14 K19 O16 1_555 1_655 94.4(5) n
O14 K19 O16 1_555 2_655 131.2(5) n
O14 K19 O17 1_555 2_655 143.4(5) n
O15 K19 O16 2_665 1_655 56.1(4) n
O15 K19 O16 2_665 2_655 132.5(6) n
O15 K19 O17 2_665 2_655 112.9(5) n
O16 K19 O16 1_655 2_655 94.3(5) n
O16 K19 O17 1_655 2_655 121.7(5) n
O16 K19 O17 2_655 2_655 48.0(5) n
O12 Li20 O13 1_665 1_555 114.(3) n
O12 Li20 O15 1_665 1_655 97.(3) n
O12 Li20 O16 1_665 2_665 100.(3) n
O13 Li20 O15 1_555 1_655 110.(2) n
O13 Li20 O16 1_555 2_665 138.(3) n
O15 Li20 O16 1_655 2_665 88.(2) n
O11 Li21 O13 1_555 2_566 127.(3) n
O11 Li21 O17 1_555 2_556 114.(2) n
O11 Li21 O13 2_556 2_566 110.(3) n
O11 Li21 O17 2_456 2_556 109.(2) n
O13 Li21 O17 2_566 2_556 111.(3) n

loop_
_geom_bond_atom_site_label_1
_geom_bond_atom_site_label_2
_geom_bond_site_symmetry_2
_geom_bond_distance
_geom_bond_publ_flag
C1 C2 1_555 1.5101(16) n
C1 O11 1_555 1.274(5) n
C1 O12 1_555 1.273(5) n
C2 C1 1_555 1.5101(16) n
C2 C3 1_555 1.5407(16) n
C3 C2 1_555 1.5407(16) n
C3 C4 1_555 1.5404(16) n
C3 C6 1_555 1.5507(16) n
C3 O17 1_555 1.433(5) n
C4 C3 1_555 1.5404(16) n
C4 C5 1_555 1.5099(16) n
C5 C4 1_555 1.5099(16) n
C5 O13 1_555 1.271(5) n
C5 O14 1_555 1.270(5) n
C6 C3 1_555 1.5507(16) n
C6 O15 1_555 1.281(5) n
C6 O16 1_555 1.286(5) n
O11 C1 1_555 1.274(5) n
O11 Li21 1_555 2.26(5) n
O11 Li21 2_456 2.02(4) n
O12 C1 1_555 1.273(5) n
O12 K19 1_455 3.015(17) n
O12 K19 2_655 2.865(12) n
O12 Li20 1_445 1.99(5) n
O13 C5 1_555 1.271(5) n
O13 O14 1_555 2.06(2) n
O13 K19 2_665 3.473(16) n
O13 Li20 1_555 1.84(5) n
O13 Li21 2_566 1.69(4) n
O14 C5 1_555 1.270(5) n
O14 O13 1_555 2.06(2) n
O14 K19 1_555 2.650(12) n
O14 K19 2_665 3.364(16) n
O14 Li20 1_555 2.58(6) n
O15 C6 1_555 1.281(5) n
O15 K19 1_455 3.593(15) n
O15 K19 2_665 2.784(17) n
O15 Li20 1_455 2.12(5) n
O16 C3 1_555 2.18(2) n
O16 C6 1_555 1.286(5) n
O16 K19 1_455 3.251(19) n
O16 K19 1_555 3.39(2) n
O16 K19 2_655 2.664(15) n
O16 Li20 2_665 1.99(5) n
O17 C3 1_555 1.433(5) n
O17 K19 1_555 3.488(17) n
O17 K19 2_655 2.756(16) n
O17 Li21 2_556 1.95(4) n
K19 O12 1_655 3.015(17) n
K19 O12 2_655 2.865(12) n
K19 O13 2_665 3.473(16) n
K19 O14 1_555 2.650(12) n
K19 O14 2_665 3.364(16) n
K19 O15 1_655 3.593(15) n
K19 O15 2_665 2.784(17) n
K19 O16 1_555 3.39(2) n
K19 O16 1_655 3.251(19) n
K19 O16 2_655 2.664(15) n
K19 O17 1_555 3.488(17) n
K19 O17 2_655 2.756(16) n
Li20 O12 1_665 1.99(5) n
Li20 O13 1_555 1.84(5) n
Li20 O14 1_555 2.58(6) n
Li20 O15 1_655 2.12(5) n
Li20 O16 2_665 1.99(5) n
Li21 O11 1_555 2.26(5) n
Li21 O11 2_456 2.02(4) n
Li21 O13 2_566 1.69(4) n
Li21 O17 2_556 1.95(4) n
